data_7156513
loop_
_publ_author_name
'Belyaeva, K. V.'
'Nikitina, L. P.'
'Afonin, A. V.'
'Vashchenko, A. V.'
'Muzalevskiy, V. M.'
'Nenajdenko, V. G.'
'Trofimov, B. A.'

_publ_section_title
;
 Catalyst-free 1&#x2009;:&#x2009;2 annulation of quinolines with
 trifluoroacetylacetylenes: an access to functionalized oxazinoquinolines.
;
_journal_issue 43
_journal_name_full 'Organic &amp; biomolecular chemistry'
_journal_page_first 8038
_journal_page_last 8041
_journal_paper_doi 10.1039/c8ob02379d
_journal_volume 16
_journal_year 2018
_chemical_absolute_configuration syn
_chemical_formula_moiety 'C29 H17 F6 N O2'
_chemical_formula_sum 'C29 H17 F6 N O2'
_chemical_formula_weight 525.43
_chemical_name_systematic
2,2,2-trifluoro-1-[1-phenyl-3-(2-phenylethynyl)-3-(trifluoromethyl)-3H,4aH-[1,3]oxazino[3,2-<i>a</i>]quinolin-2-yl]-1-ethanone
_space_group_crystal_system monoclinic
_space_group_IT_number 4
_space_group_name_Hall 'P 2yb'
_space_group_name_H-M_alt 'P 1 21 1'
_symmetry_space_group_name_Hall 'P 2yb'
_symmetry_space_group_name_H-M 'P 1 21 1'
_atom_sites_solution_hydrogens difmap
_atom_sites_solution_primary direct
_audit_creation_date 2017-04-19
_audit_creation_method
;
Olex2 1.2
(compiled 2017.03.28 svn.r3405 for OlexSys, GUI svn.r5335)
;
_audit_update_record
;
2017-04-20 deposited with the CCDC.
2018-10-11 downloaded from the CCDC.
;
_cell_angle_alpha 90
_cell_angle_beta 114.0770(10)
_cell_angle_gamma 90
_cell_formula_units_Z 2
_cell_length_a 9.2784(4)
_cell_length_b 14.1722(6)
_cell_length_c 9.8379(4)
_cell_measurement_reflns_used 781
_cell_measurement_temperature 100(2)
_cell_measurement_theta_max 30.3
_cell_measurement_theta_min 2.4
_cell_volume 1181.09(9)
_computing_molecular_graphics 'Olex2 (Dolomanov et al., 2009)'
_computing_publication_material 'Olex2 (Dolomanov et al., 2009)'
_computing_structure_refinement 'ShelXL (Sheldrick, 2015)'
_computing_structure_solution 'ShelXS (Sheldrick, 2008)'
_diffrn_ambient_temperature 100(2)
_diffrn_measured_fraction_theta_full 1.000
_diffrn_measured_fraction_theta_max 0.926
_diffrn_measurement_device_type 'Bruker D8 Venture'
_diffrn_measurement_method '\f and \w scans''
_diffrn_radiation_monochromator No
_diffrn_radiation_type MoK\a
_diffrn_radiation_wavelength 0.71073
_diffrn_reflns_av_R_equivalents 0.0358
_diffrn_reflns_av_unetI/netI 0.0368
_diffrn_reflns_Laue_measured_fraction_full 1.000
_diffrn_reflns_Laue_measured_fraction_max 0.926
_diffrn_reflns_limit_h_max 12
_diffrn_reflns_limit_h_min -12
_diffrn_reflns_limit_k_max 20
_diffrn_reflns_limit_k_min -20
_diffrn_reflns_limit_l_max 11
_diffrn_reflns_limit_l_min -14
_diffrn_reflns_number 38293
_diffrn_reflns_point_group_measured_fraction_full 1.000
_diffrn_reflns_point_group_measured_fraction_max 0.903
_diffrn_reflns_theta_full 25.242
_diffrn_reflns_theta_max 30.907
_diffrn_reflns_theta_min 2.267
_diffrn_source IuS
_exptl_absorpt_coefficient_mu 0.125
_exptl_absorpt_correction_T_max 0.7461
_exptl_absorpt_correction_T_min 0.5341
_exptl_absorpt_correction_type multi-scan
_exptl_absorpt_process_details
;
SADABS-2014/4 (Bruker,2014/4) was used for absorption correction.
wR2(int) was 0.1252 before and 0.0506 after correction.
The Ratio of minimum to maximum transmission is 0.7159.
The \l/2 correction factor is Not present.
;
_exptl_crystal_colour yellow
_exptl_crystal_colour_primary yellow
_exptl_crystal_density_diffrn 1.477
_exptl_crystal_description 'pale, cyllinder-like'
_exptl_crystal_F_000 536
_exptl_crystal_size_max 0.5
_exptl_crystal_size_mid 0.5
_exptl_crystal_size_min 0.5
_refine_diff_density_max 0.271
_refine_diff_density_min -0.228
_refine_diff_density_rms 0.047
_refine_ls_abs_structure_details
;
 Flack x determined using 2485 quotients [(I+)-(I-)]/[(I+)+(I-)]
 (Parsons and Flack (2004), Acta Cryst. A60, s61).
;
_refine_ls_abs_structure_Flack 0.07(16)
_refine_ls_extinction_coef 0.022(2)
_refine_ls_extinction_expression Fc^*^=kFc[1+0.001xFc^2^\l^3^/sin(2\q)]^-1/4^
_refine_ls_extinction_method SHELXL
_refine_ls_goodness_of_fit_ref 1.023
_refine_ls_hydrogen_treatment refall
_refine_ls_matrix_type full
_refine_ls_number_parameters 412
_refine_ls_number_reflns 6736
_refine_ls_number_restraints 1
_refine_ls_restrained_S_all 1.023
_refine_ls_R_factor_all 0.0510
_refine_ls_R_factor_gt 0.0366
_refine_ls_shift/su_max 0.000
_refine_ls_shift/su_mean 0.000
_refine_ls_structure_factor_coef Fsqd
_refine_ls_weighting_details 'w=1/[\s^2^(Fo^2^)+(0.0347P)^2^+0.2245P] where P=(Fo^2^+2Fc^2^)/3'
_refine_ls_weighting_scheme calc
_refine_ls_wR_factor_gt 0.0701
_refine_ls_wR_factor_ref 0.0746
_reflns_Friedel_coverage 0.883
_reflns_Friedel_fraction_full 1.000
_reflns_Friedel_fraction_max 0.879
_reflns_number_gt 5807
_reflns_number_total 6736
_reflns_threshold_expression 'I > 2\s(I)'
_cod_data_source_file c8ob02379d2.cif
_cod_data_source_block a
_cod_depositor_comments 'Adding full bibliography for 7156513.cif.'
_cod_database_code 7156513
_shelxl_version_number 2013-4
_shelx_space_group_comment
;
The symmetry employed for this shelxl refinement is uniquely defined
by the following loop, which should always be used as a source of
symmetry information in preference to the above space-group names.
They are only intended as comments.
;
_shelx_estimated_absorpt_t_max 0.940
_shelx_estimated_absorpt_t_min 0.940
_olex2_refinement_description
;
;
_olex2_submission_special_instructions 'No special instructions were received'

loop_
_space_group_symop_operation_xyz
'x, y, z'
'-x, y+1/2, -z'

loop_
_atom_site_label
_atom_site_type_symbol
_atom_site_fract_x
_atom_site_fract_y
_atom_site_fract_z
_atom_site_U_iso_or_equiv
_atom_site_adp_type
_atom_site_occupancy
_atom_site_site_symmetry_order
_atom_site_calc_flag
F1 F -0.11087(18) 0.08661(10) -0.20150(13) 0.0340(3) Uani 1 1 d
F2 F -0.16336(17) 0.05979(9) -0.01214(16) 0.0312(3) Uani 1 1 d
F3 F 0.05138(17) 0.00785(10) -0.01512(17) 0.0359(4) Uani 1 1 d
F4 F 0.15125(15) 0.39374(8) 0.28176(14) 0.0247(3) Uani 1 1 d
F5 F 0.38972(14) 0.34552(9) 0.40429(14) 0.0261(3) Uani 1 1 d
F6 F 0.28840(16) 0.34411(10) 0.16480(14) 0.0281(3) Uani 1 1 d
O1 O 0.17461(15) 0.22717(10) 0.42363(14) 0.0155(3) Uani 1 1 d
O2 O 0.14083(17) 0.19405(12) -0.03464(16) 0.0254(3) Uani 1 1 d
N1 N -0.09958(18) 0.25359(11) 0.29569(16) 0.0127(3) Uani 1 1 d
C1 C -0.2893(3) 0.48817(15) 0.4291(2) 0.0214(4) Uani 1 1 d
H1 H -0.331(3) 0.5417(19) 0.464(3) 0.027(7) Uiso 1 1 d
C2 C -0.2183(2) 0.41518(15) 0.5269(2) 0.0181(4) Uani 1 1 d
H2 H -0.211(3) 0.4196(17) 0.625(3) 0.014(5) Uiso 1 1 d
C3 C -0.1536(2) 0.33737(14) 0.4840(2) 0.0147(4) Uani 1 1 d
C4 C -0.1624(2) 0.33404(13) 0.3376(2) 0.0130(4) Uani 1 1 d
C5 C -0.1002(2) 0.24071(13) 0.15480(19) 0.0121(4) Uani 1 1 d
C6 C 0.0377(2) 0.21266(13) 0.1501(2) 0.0127(4) Uani 1 1 d
C7 C 0.1947(2) 0.22828(13) 0.2864(2) 0.0136(4) Uani 1 1 d
C8 C 0.3160(2) 0.15997(14) 0.2920(2) 0.0164(4) Uani 1 1 d
C9 C 0.4153(2) 0.10699(14) 0.2903(2) 0.0170(4) Uani 1 1 d
C10 C 0.5335(2) 0.04675(14) 0.2771(2) 0.0165(4) Uani 1 1 d
C11 C 0.5065(3) 0.00845(15) 0.1380(2) 0.0194(4) Uani 1 1 d
H11 H 0.403(3) 0.0217(19) 0.055(3) 0.031(7) Uiso 1 1 d
C12 C 0.6231(3) -0.04409(15) 0.1191(3) 0.0243(5) Uani 1 1 d
H12 H 0.602(3) -0.070(2) 0.021(3) 0.033(7) Uiso 1 1 d
C13 C 0.7657(3) -0.05978(16) 0.2396(3) 0.0276(5) Uani 1 1 d
H13 H 0.845(3) -0.100(2) 0.226(3) 0.039(8) Uiso 1 1 d
C14 C -0.0705(2) 0.26273(14) 0.5874(2) 0.0171(4) Uani 1 1 d
H14 H -0.074(3) 0.2620(16) 0.686(3) 0.016(6) Uiso 1 1 d
C15 C 0.0130(2) 0.19756(14) 0.5541(2) 0.0168(4) Uani 1 1 d
H15 H 0.075(3) 0.1494(17) 0.623(3) 0.017(6) Uiso 1 1 d
C16 C 0.0197(2) 0.19553(14) 0.4055(2) 0.0139(4) Uani 1 1 d
H16 H 0.005(2) 0.1326(16) 0.367(2) 0.009(5) Uiso 1 1 d
C17 C -0.2285(2) 0.40929(14) 0.2414(2) 0.0165(4) Uani 1 1 d
H17 H -0.231(3) 0.4086(18) 0.139(3) 0.027(7) Uiso 1 1 d
C18 C -0.2928(3) 0.48491(14) 0.2869(2) 0.0201(4) Uani 1 1 d
H18 H -0.345(3) 0.5347(17) 0.217(3) 0.019(6) Uiso 1 1 d
C19 C -0.2497(2) 0.24904(13) 0.0222(2) 0.0128(4) Uani 1 1 d
C20 C -0.3911(2) 0.22123(14) 0.0285(2) 0.0149(4) Uani 1 1 d
H20 H -0.391(3) 0.1992(16) 0.120(3) 0.011(5) Uiso 1 1 d
C21 C -0.5298(2) 0.22134(14) -0.1005(2) 0.0186(4) Uani 1 1 d
H21 H -0.625(3) 0.2054(17) -0.095(3) 0.018(6) Uiso 1 1 d
C22 C -0.5279(2) 0.24846(16) -0.2352(2) 0.0208(4) Uani 1 1 d
H22 H -0.620(3) 0.246(2) -0.320(3) 0.026(6) Uiso 1 1 d
C23 C -0.3895(2) 0.27855(16) -0.2416(2) 0.0193(4) Uani 1 1 d
H23 H -0.387(3) 0.3000(19) -0.332(3) 0.026(6) Uiso 1 1 d
C24 C -0.2501(2) 0.28018(14) -0.1129(2) 0.0153(4) Uani 1 1 d
H24 H -0.153(3) 0.3062(15) -0.118(2) 0.008(5) Uiso 1 1 d
C25 C 0.0481(2) 0.17068(14) 0.0170(2) 0.0157(4) Uani 1 1 d
C26 C -0.0491(2) 0.08076(15) -0.0543(2) 0.0199(4) Uani 1 1 d
C27 C 0.2572(2) 0.32939(15) 0.2836(2) 0.0179(4) Uani 1 1 d
C28 C 0.7918(3) -0.02405(17) 0.3782(3) 0.0268(5) Uani 1 1 d
H28 H 0.889(3) -0.0342(19) 0.459(3) 0.027(7) Uiso 1 1 d
C29 C 0.6767(3) 0.02980(16) 0.3981(3) 0.0224(4) Uani 1 1 d
H29 H 0.691(3) 0.0549(18) 0.490(3) 0.022(6) Uiso 1 1 d

loop_
_atom_site_aniso_label
_atom_site_aniso_U_11
_atom_site_aniso_U_22
_atom_site_aniso_U_33
_atom_site_aniso_U_23
_atom_site_aniso_U_13
_atom_site_aniso_U_12
F1 0.0511(9) 0.0286(7) 0.0157(6) -0.0052(6) 0.0069(6) -0.0102(7)
F2 0.0376(8) 0.0216(6) 0.0443(8) -0.0105(6) 0.0269(7) -0.0104(6)
F3 0.0397(8) 0.0234(7) 0.0416(8) -0.0027(6) 0.0134(7) 0.0124(6)
F4 0.0248(6) 0.0152(6) 0.0299(7) 0.0015(5) 0.0070(5) 0.0017(5)
F5 0.0184(6) 0.0270(7) 0.0254(6) -0.0021(5) 0.0014(5) -0.0074(5)
F6 0.0356(7) 0.0290(7) 0.0242(6) 0.0032(6) 0.0166(6) -0.0090(6)
O1 0.0133(6) 0.0224(7) 0.0104(6) 0.0007(5) 0.0044(5) -0.0006(5)
O2 0.0203(7) 0.0400(9) 0.0202(7) -0.0055(7) 0.0127(6) -0.0039(7)
N1 0.0136(7) 0.0151(7) 0.0093(7) 0.0001(6) 0.0046(6) -0.0003(6)
C1 0.0225(11) 0.0198(10) 0.0244(11) -0.0063(9) 0.0120(9) -0.0013(8)
C2 0.0199(10) 0.0221(10) 0.0156(10) -0.0061(8) 0.0107(8) -0.0053(8)
C3 0.0146(9) 0.0171(9) 0.0140(8) -0.0028(7) 0.0076(7) -0.0052(7)
C4 0.0108(8) 0.0160(9) 0.0130(8) -0.0032(7) 0.0056(7) -0.0029(7)
C5 0.0134(9) 0.0123(8) 0.0108(8) -0.0001(7) 0.0050(7) -0.0019(7)
C6 0.0124(8) 0.0152(9) 0.0095(8) 0.0006(7) 0.0034(7) -0.0011(7)
C7 0.0123(8) 0.0168(9) 0.0109(8) 0.0015(7) 0.0038(7) 0.0004(7)
C8 0.0136(9) 0.0206(10) 0.0133(9) 0.0028(7) 0.0040(7) 0.0000(8)
C9 0.0145(9) 0.0212(10) 0.0145(9) 0.0022(8) 0.0053(7) -0.0003(8)
C10 0.0161(9) 0.0145(9) 0.0203(10) 0.0050(7) 0.0088(8) 0.0012(7)
C11 0.0197(10) 0.0179(10) 0.0213(10) 0.0026(8) 0.0090(9) 0.0004(8)
C12 0.0318(12) 0.0182(10) 0.0296(12) 0.0009(9) 0.0193(10) 0.0008(9)
C13 0.0260(12) 0.0228(11) 0.0430(14) 0.0076(10) 0.0231(11) 0.0075(9)
C14 0.0188(10) 0.0228(11) 0.0111(8) -0.0004(8) 0.0075(7) -0.0050(8)
C15 0.0175(9) 0.0195(9) 0.0129(9) 0.0038(8) 0.0058(7) -0.0015(8)
C16 0.0143(9) 0.0145(9) 0.0133(8) 0.0017(7) 0.0060(7) -0.0005(7)
C17 0.0179(9) 0.0183(10) 0.0134(9) -0.0009(7) 0.0064(7) -0.0018(7)
C18 0.0218(10) 0.0150(10) 0.0221(10) -0.0001(8) 0.0077(8) 0.0019(8)
C19 0.0130(9) 0.0126(8) 0.0125(8) -0.0021(7) 0.0048(7) 0.0002(7)
C20 0.0164(9) 0.0151(9) 0.0152(9) -0.0016(7) 0.0086(7) -0.0016(7)
C21 0.0121(9) 0.0203(10) 0.0233(10) -0.0048(8) 0.0071(8) -0.0027(8)
C22 0.0131(9) 0.0256(11) 0.0169(9) -0.0044(8) -0.0010(8) 0.0010(8)
C23 0.0192(10) 0.0250(10) 0.0120(9) 0.0011(8) 0.0045(8) 0.0018(8)
C24 0.0138(9) 0.0180(9) 0.0139(9) 0.0004(7) 0.0054(7) 0.0015(7)
C25 0.0129(9) 0.0209(10) 0.0120(8) 0.0008(7) 0.0037(7) 0.0039(7)
C26 0.0254(11) 0.0189(10) 0.0176(9) -0.0013(8) 0.0111(8) 0.0029(8)
C27 0.0161(9) 0.0202(10) 0.0159(9) 0.0000(8) 0.0050(7) -0.0017(8)
C28 0.0179(10) 0.0294(12) 0.0330(12) 0.0120(10) 0.0103(10) 0.0076(9)
C29 0.0196(10) 0.0257(11) 0.0217(11) 0.0039(9) 0.0081(9) 0.0028(8)

loop_
_atom_type_symbol
_atom_type_description
_atom_type_scat_dispersion_real
_atom_type_scat_dispersion_imag
_atom_type_scat_source
C C 0.0030 0.0020 'International Tables Vol C Tables 4.2.6.8 and 6.1.1.4'
H H 0.0000 0.0000 'International Tables Vol C Tables 4.2.6.8 and 6.1.1.4'
F F 0.0170 0.0100 'International Tables Vol C Tables 4.2.6.8 and 6.1.1.4'
N N 0.0060 0.0030 'International Tables Vol C Tables 4.2.6.8 and 6.1.1.4'
O O 0.0110 0.0060 'International Tables Vol C Tables 4.2.6.8 and 6.1.1.4'

loop_
_geom_angle_atom_site_label_1
_geom_angle_atom_site_label_2
_geom_angle_atom_site_label_3
_geom_angle
C7 O1 C16 113.06(14)
C4 N1 C16 121.38(15)
C5 N1 C4 123.97(15)
C5 N1 C16 111.07(15)
C2 C1 C18 119.02(19)
C1 C2 C3 121.38(18)
C2 C3 C4 118.74(18)
C2 C3 C14 122.19(17)
C4 C3 C14 118.98(17)
C3 C4 N1 117.71(16)
C17 C4 N1 122.61(16)
C17 C4 C3 119.66(17)
N1 C5 C19 119.39(16)
C6 C5 N1 116.73(16)
C6 C5 C19 123.61(16)
C5 C6 C7 119.82(16)
C5 C6 C25 123.44(16)
C25 C6 C7 116.69(15)
O1 C7 C6 112.15(15)
O1 C7 C8 110.42(15)
O1 C7 C27 102.68(14)
C6 C7 C27 110.17(15)
C8 C7 C6 112.08(16)
C8 C7 C27 108.89(15)
C9 C8 C7 176.5(2)
C8 C9 C10 175.3(2)
C11 C10 C9 118.76(18)
C29 C10 C9 121.4(2)
C29 C10 C11 119.75(19)
C12 C11 C10 120.2(2)
C11 C12 C13 119.7(2)
C28 C13 C12 120.5(2)
C15 C14 C3 121.95(18)
C14 C15 C16 121.17(18)
O1 C16 N1 109.54(15)
O1 C16 C15 108.12(15)
N1 C16 C15 113.39(16)
C18 C17 C4 120.08(18)
C17 C18 C1 121.03(19)
C20 C19 C5 120.10(16)
C20 C19 C24 119.55(17)
C24 C19 C5 120.27(16)
C21 C20 C19 119.73(18)
C22 C21 C20 120.32(19)
C23 C22 C21 120.28(19)
C22 C23 C24 120.04(19)
C23 C24 C19 119.98(18)
O2 C25 C6 125.19(18)
O2 C25 C26 114.60(17)
C6 C25 C26 119.68(16)
F1 C26 F3 107.63(16)
F1 C26 C25 110.77(16)
F2 C26 F1 108.21(17)
F2 C26 F3 106.86(17)
F2 C26 C25 115.82(16)
F3 C26 C25 107.20(16)
F4 C27 C7 110.68(16)
F5 C27 F4 107.51(16)
F5 C27 C7 110.97(16)
F6 C27 F4 107.70(16)
F6 C27 F5 107.62(16)
F6 C27 C7 112.17(16)
C13 C28 C29 120.3(2)
C28 C29 C10 119.5(2)

loop_
_geom_bond_atom_site_label_1
_geom_bond_atom_site_label_2
_geom_bond_distance
F1 C26 1.325(2)
F2 C26 1.320(2)
F3 C26 1.339(2)
F4 C27 1.336(2)
F5 C27 1.335(2)
F6 C27 1.330(2)
O1 C7 1.437(2)
O1 C16 1.446(2)
O2 C25 1.210(2)
N1 C4 1.416(2)
N1 C5 1.396(2)
N1 C16 1.447(2)
C1 C2 1.383(3)
C1 C18 1.387(3)
C2 C3 1.400(3)
C3 C4 1.410(2)
C3 C14 1.452(3)
C4 C17 1.391(3)
C5 C6 1.359(3)
C5 C19 1.471(2)
C6 C7 1.541(2)
C6 C25 1.477(3)
C7 C8 1.469(3)
C7 C27 1.550(3)
C8 C9 1.193(3)
C9 C10 1.437(3)
C10 C11 1.397(3)
C10 C29 1.396(3)
C11 C12 1.386(3)
C12 C13 1.387(3)
C13 C28 1.380(4)
C14 C15 1.330(3)
C15 C16 1.488(3)
C17 C18 1.387(3)
C19 C20 1.395(3)
C19 C24 1.399(3)
C20 C21 1.391(3)
C21 C22 1.387(3)
C22 C23 1.379(3)
C23 C24 1.393(3)
C25 C26 1.553(3)
C28 C29 1.390(3)
